data_1575794
loop_
_publ_author_name
'Zulqarnain, Muhammad'
'Wei, Zheng'
'Hollo, Marcell'
'Dunn, Kathleen A.'
'Dikarev, Evgeny V.'

_publ_section_title
;
 Molecular precursor synthesis of the
 Rh<sub>2</sub>O<sub>3</sub>/Fe<sub>2</sub>O<sub>3</sub> spherical
 architecture for enhanced acidic HER activity and durability.
;
_journal_issue 40
_journal_name_full 'Chemical science'
_journal_page_first 18695
_journal_page_last 18704
_journal_paper_doi 10.1039/d5sc04912a
_journal_volume 16
_journal_year 2025
_chemical_formula_moiety 'C25 H23 Co F12 O10 Rh'
_chemical_formula_sum 'C25 H23 Co F12 O10 Rh'
_chemical_formula_weight 873.27
_space_group_crystal_system triclinic
_space_group_IT_number 2
_space_group_name_Hall '-P 1'
_space_group_name_H-M_alt 'P -1'
_atom_sites_solution_hydrogens geom
_atom_sites_solution_primary dual
_atom_sites_solution_secondary difmap
_audit_creation_date 2019-03-12
_audit_creation_method
;
Olex2 1.2
(compiled 2018.05.29 svn.r3508 for OlexSys, GUI svn.r5506)
;
_audit_update_record
;
2025-06-30 deposited with the CCDC.	2025-09-04 downloaded from the CCDC.
;
_cell_angle_alpha 101.894(2)
_cell_angle_beta 101.188(2)
_cell_angle_gamma 98.108(2)
_cell_formula_units_Z 2
_cell_length_a 9.3721(8)
_cell_length_b 10.8813(9)
_cell_length_c 17.0276(15)
_cell_measurement_reflns_used 9991
_cell_measurement_temperature 100(2)
_cell_measurement_theta_max 35.65
_cell_measurement_theta_min 2.95
_cell_volume 1637.0(2)
_computing_cell_refinement 'SAINT V8.38A (bruker, 2016)'
_computing_data_collection 'APEX3 v.2016.9-0 (Bruker AXS Inc., 2016)'
_computing_data_reduction 'SAINT V8.38A (bruker, 2016)'
_computing_molecular_graphics 'Olex2 (Dolomanov et al., 2009)'
_computing_publication_material 'Olex2 (Dolomanov et al., 2009)'
_computing_structure_refinement 'SHELXL 2019/3 (Sheldrick, 2015b)'
_computing_structure_solution 'SHELXT 2018/2 (Sheldrick, 2015a)'
_diffrn_ambient_temperature 100(2)
_diffrn_detector_area_resol_mean 10.42
_diffrn_measured_fraction_theta_full 0.998
_diffrn_measured_fraction_theta_max 0.984
_diffrn_measurement_device_type 'Bruker D8 Venture PHOTON 100 CMOS'
_diffrn_measurement_method '\f and \w scans'
_diffrn_radiation_type MoK\a
_diffrn_radiation_wavelength 0.71073
_diffrn_reflns_av_R_equivalents 0.0365
_diffrn_reflns_av_unetI/netI 0.0519
_diffrn_reflns_Laue_measured_fraction_full 0.998
_diffrn_reflns_Laue_measured_fraction_max 0.984
_diffrn_reflns_limit_h_max 15
_diffrn_reflns_limit_h_min -15
_diffrn_reflns_limit_k_max 17
_diffrn_reflns_limit_k_min -17
_diffrn_reflns_limit_l_max 27
_diffrn_reflns_limit_l_min -27
_diffrn_reflns_number 39788
_diffrn_reflns_point_group_measured_fraction_full 0.998
_diffrn_reflns_point_group_measured_fraction_max 0.984
_diffrn_reflns_theta_full 25.242
_diffrn_reflns_theta_max 35.684
_diffrn_reflns_theta_min 2.946
_diffrn_source 'fine-focus sealed tube'
_diffrn_standards_number 0
_exptl_absorpt_coefficient_mu 1.129
_exptl_absorpt_correction_T_max 0.7470
_exptl_absorpt_correction_T_min 0.6319
_exptl_absorpt_correction_type multi-scan
_exptl_absorpt_process_details
;
SADABS-2016/2 (Bruker,2016/2) was 
used for absorption correction. 
wR2(int) was 0.0641 before and 0.0501 
after correction. The Ratio of 
minimum to maximum transmission 
is 0.8459. The \l/2 correction 
factor is Not present.
;
_exptl_crystal_colour brown
_exptl_crystal_colour_primary brown
_exptl_crystal_density_diffrn 1.772
_exptl_crystal_density_meas ?
_exptl_crystal_density_method none
_exptl_crystal_description plate
_exptl_crystal_F_000 866
_exptl_crystal_size_max 0.19
_exptl_crystal_size_mid 0.11
_exptl_crystal_size_min 0.05
_refine_diff_density_max 0.911
_refine_diff_density_min -1.441
_refine_diff_density_rms 0.137
_refine_ls_extinction_method none
_refine_ls_goodness_of_fit_ref 1.062
_refine_ls_hydrogen_treatment constr
_refine_ls_matrix_type full
_refine_ls_number_parameters 476
_refine_ls_number_reflns 14903
_refine_ls_number_restraints 123
_refine_ls_restrained_S_all 1.070
_refine_ls_R_factor_all 0.0703
_refine_ls_R_factor_gt 0.0464
_refine_ls_shift/su_max 0.002
_refine_ls_shift/su_mean 0.000
_refine_ls_structure_factor_coef Fsqd
_refine_ls_weighting_details 'w=1/[\s^2^(Fo^2^)+(0.0163P)^2^+2.6378P] where P=(Fo^2^+2Fc^2^)/3'
_refine_ls_weighting_scheme calc
_refine_ls_wR_factor_gt 0.0780
_refine_ls_wR_factor_ref 0.0860
_reflns_Friedel_coverage 0.000
_reflns_number_gt 11725
_reflns_number_total 14903
_reflns_threshold_expression 'I > 2\s(I)'
_cod_data_source_file d5sc04912a2.cif
_cod_data_source_block Rh(acac)3Co(hfac)2
_cod_depositor_comments
;
The following automatic conversions were performed:

data item '_exptl_crystal_density_meas' value 'not measured' was
changed to '?' -- the value is perceived as not measured.

Automatic conversion script
Id: cif_fix_values 8170 2020-07-09 18:12:32Z antanas 

 Adding full bibliography for 1575793--1575796.cif.
;
_cod_database_code 1575794
_shelx_shelxl_version_number 2018/3
_shelx_space_group_comment
;
The symmetry employed for this shelxl refinement is uniquely defined
by the following loop, which should always be used as a source of
symmetry information in preference to the above space-group names.
They are only intended as comments.
;
_shelx_estimated_absorpt_t_max 0.946
_shelx_estimated_absorpt_t_min 0.814
_olex2_refinement_description
;
1. Fixed Uiso
 At 1.2 times of:
  All C(H) groups
 At 1.5 times of:
  All C(H,H,H) groups
2. Restrained distances
 F00H-C01D \\sim F0AA-C01D
 with sigma of 0.02
 F00M-C01D \\sim F1AA-C01D
 with sigma of 0.02
 F00N-C01D \\sim F2AA-C01D
 with sigma of 0.02
 F00M-C01D \\sim F1AA-C01D \\sim F00N-C01D \\sim F2AA-C01D \\sim F00H-C01D
\\sim F0AA-C01D
 with sigma of 0.02
3. Uiso/Uaniso restraints and constraints
F00H \\sim F00M \\sim F00N \\sim C01D \\sim F0AA \\sim F1AA \\sim F2AA: within
2A with sigma of 0.01 and sigma for terminal atoms of 0.02
4. Rigid body (RIGU) restrains
 F00H, F00M, F00N, C01D, F0AA, F1AA, F2AA
 with sigma for 1-2 distances of 0.004 and sigma for 1-3 distances of 0.004
5. Others
 Sof(F0AA)=Sof(F1AA)=Sof(F2AA)=1-FVAR(1)
 Sof(F00H)=Sof(F00M)=Sof(F00N)=FVAR(1)
6.a Aromatic/amide H refined with riding coordinates:
 C00U(H00U), C00V(H00V), C00Y(H00Y), C019(H019), C01A(H01M)
6.b Idealised Me refined as rotating group:
 C00Z(H00A,H00B,H00C), C010(H01A,H01B,H01C), C012(H01D,H01E,H01F), C014(H01G,
 H01H,H01I), C018(H01J,H01K,H01L), C01B(H01N,H01O,H01P)
;
_olex2_submission_special_instructions 'No special instructions were received'

loop_
_space_group_symop_operation_xyz
'x, y, z'
'-x, -y, -z'

loop_
_atom_site_label
_atom_site_type_symbol
_atom_site_fract_x
_atom_site_fract_y
_atom_site_fract_z
_atom_site_U_iso_or_equiv
_atom_site_adp_type
_atom_site_occupancy
_atom_site_site_symmetry_order
_atom_site_calc_flag
_atom_site_refinement_flags_posn
_atom_site_refinement_flags_adp
_atom_site_refinement_flags_occupancy
_atom_site_disorder_assembly
_atom_site_disorder_group
Rh1 Rh 0.65294(2) 0.40077(2) 0.83124(2) 0.01213(3) Uani 1 1 d . . . . .
Co1 Co 0.48552(3) 0.60130(2) 0.75183(2) 0.01408(5) Uani 1 1 d . . . . .
O10 O 0.68042(15) 0.50404(12) 0.74835(8) 0.0140(2) Uani 1 1 d . . . . .
F11 F 0.78345(15) 1.07434(12) 0.88919(10) 0.0286(3) Uani 1 1 d . . . . .
O9 O 0.79477(15) 0.53387(13) 0.92337(8) 0.0146(2) Uani 1 1 d . . . . .
F9 F 0.27475(15) 1.03679(13) 0.79807(10) 0.0321(3) Uani 1 1 d . . . . .
O5 O 0.82745(16) 0.32251(14) 0.81567(9) 0.0187(3) Uani 1 1 d . . . . .
O7 O 0.62124(16) 0.29359(13) 0.91063(9) 0.0161(3) Uani 1 1 d . . . . .
O6 O 0.50641(17) 0.26943(13) 0.74345(9) 0.0191(3) Uani 1 1 d . . . . .
O4 O 0.64264(15) 0.74650(12) 0.82673(9) 0.0149(2) Uani 1 1 d . . . . .
O8 O 0.48208(14) 0.49230(12) 0.84345(8) 0.0135(2) Uani 1 1 d . . . . .
O1 O 0.31740(17) 0.46521(14) 0.67840(9) 0.0207(3) Uani 1 1 d . . . . .
F7 F 0.18613(18) 0.90245(17) 0.86108(13) 0.0471(5) Uani 1 1 d . . . . .
F8 F 0.13081(18) 0.86141(16) 0.72879(13) 0.0510(5) Uani 1 1 d . . . . .
O3 O 0.33603(16) 0.72353(14) 0.77511(10) 0.0201(3) Uani 1 1 d . . . . .
O2 O 0.50946(17) 0.67459(14) 0.65248(9) 0.0208(3) Uani 1 1 d . . . . .
F4 F 0.4752(13) 0.6489(10) 0.4558(6) 0.057(2) Uani 0.579(17) 1 d D U P A 1
F10 F 0.88196(17) 0.92869(15) 0.82762(14) 0.0505(5) Uani 1 1 d . . . . .
F1 F 0.01097(19) 0.38411(19) 0.61452(12) 0.0527(5) Uani 1 1 d . . . . .
F12 F 0.8453(2) 0.92686(16) 0.94787(12) 0.0535(5) Uani 1 1 d . . . . .
F2 F 0.1398(2) 0.24896(15) 0.57547(13) 0.0546(5) Uani 1 1 d . . . . .
F5 F 0.3357(7) 0.7761(8) 0.4970(6) 0.0543(17) Uani 0.579(17) 1 d D U P A 1
F6 F 0.5631(7) 0.8186(5) 0.5550(3) 0.0444(13) Uani 0.579(17) 1 d D U P A 1
F3 F 0.0488(2) 0.3582(2) 0.49380(11) 0.0649(7) Uani 1 1 d . . . . .
C17 C 0.5049(2) 0.28827(18) 0.93852(12) 0.0162(3) Uani 1 1 d . . . . .
C9 C 0.6374(2) 0.86321(18) 0.83665(12) 0.0138(3) Uani 1 1 d . . . . .
C19 C 0.3799(2) 0.44867(18) 0.87807(12) 0.0157(3) Uani 1 1 d . . . . .
C22 C 0.9005(2) 0.60629(18) 0.90876(12) 0.0151(3) Uani 1 1 d . . . . .
C24 C 0.8118(2) 0.57503(18) 0.75743(12) 0.0157(3) Uani 1 1 d . . . . .
C18 C 0.3894(2) 0.35628(19) 0.92275(13) 0.0185(4) Uani 1 1 d . . . . .
H18 H 0.307275 0.335958 0.945894 0.022 Uiso 1 1 calc R . . . .
C8 C 0.5133(2) 0.91903(18) 0.81987(13) 0.0165(3) Uani 1 1 d . . . . .
H8 H 0.525114 1.008897 0.825968 0.020 Uiso 1 1 calc R . . . .
C7 C 0.3714(2) 0.84305(19) 0.79410(13) 0.0168(3) Uani 1 1 d . . . . .
C12 C 0.8178(3) 0.2238(2) 0.75736(14) 0.0235(4) Uani 1 1 d . . . . .
C23 C 0.9182(2) 0.61661(19) 0.82956(12) 0.0166(3) Uani 1 1 d . . . . .
H23 H 1.013039 0.656246 0.826093 0.020 Uiso 1 1 calc R . . . .
C20 C 0.2440(2) 0.5074(2) 0.86814(15) 0.0236(4) Uani 1 1 d . . . . .
H20A H 0.272279 0.600201 0.889958 0.035 Uiso 1 1 calc GR . . . .
H20C H 0.176126 0.471883 0.898432 0.035 Uiso 1 1 calc GR . . . .
H20B H 0.194912 0.488359 0.809530 0.035 Uiso 1 1 calc GR . . . .
C21 C 1.0114(2) 0.6877(2) 0.98322(13) 0.0215(4) Uani 1 1 d . . . . .
H21C H 0.960072 0.735644 1.020537 0.032 Uiso 1 1 calc GR . . . .
H21B H 1.080532 0.747661 0.966205 0.032 Uiso 1 1 calc GR . . . .
H21A H 1.066362 0.633156 1.011694 0.032 Uiso 1 1 calc GR . . . .
C14 C 0.5459(3) 0.1782(2) 0.69733(13) 0.0235(4) Uani 1 1 d . . . . .
C25 C 0.8359(3) 0.6147(2) 0.68116(13) 0.0263(5) Uani 1 1 d . . . . .
H25A H 0.792246 0.543583 0.632891 0.039 Uiso 1 1 calc GR . . . .
H25C H 0.942359 0.638317 0.685175 0.039 Uiso 1 1 calc GR . . . .
H25B H 0.788781 0.688338 0.675507 0.039 Uiso 1 1 calc GR . . . .
C4 C 0.4181(3) 0.6438(2) 0.58460(13) 0.0222(4) Uani 1 1 d . . . . .
C11 C 0.9646(3) 0.1843(2) 0.75286(18) 0.0335(6) Uani 1 1 d . . . . .
H11C H 1.027362 0.249620 0.736317 0.050 Uiso 1 1 calc GR . . . .
H11B H 0.948011 0.102441 0.712250 0.050 Uiso 1 1 calc GR . . . .
H11A H 1.013613 0.175023 0.807077 0.050 Uiso 1 1 calc GR . . . .
C2 C 0.2522(2) 0.4672(2) 0.60689(13) 0.0219(4) Uani 1 1 d . . . . .
C10 C 0.7881(2) 0.95029(19) 0.87579(15) 0.0233(4) Uani 1 1 d . . . . .
C6 C 0.2394(2) 0.9123(2) 0.79419(17) 0.0271(5) Uani 1 1 d . . . . .
C16 C 0.4924(3) 0.1988(2) 0.99467(13) 0.0226(4) Uani 1 1 d . . . . .
H16B H 0.582512 0.162485 1.003410 0.034 Uiso 1 1 calc GR . . . .
H16C H 0.406542 0.129688 0.969356 0.034 Uiso 1 1 calc GR . . . .
H16A H 0.480174 0.246032 1.047775 0.034 Uiso 1 1 calc GR . . . .
C13 C 0.6897(3) 0.1551(2) 0.70143(15) 0.0288(5) Uani 1 1 d . . . . .
H13 H 0.700908 0.084345 0.661396 0.035 Uiso 1 1 calc R . . . .
C3 C 0.2901(3) 0.5493(2) 0.55859(14) 0.0300(5) Uani 1 1 d . . . . .
H3 H 0.226950 0.541035 0.506153 0.036 Uiso 1 1 calc R . . . .
C15 C 0.4199(3) 0.0892(2) 0.63340(16) 0.0352(6) Uani 1 1 d . . . . .
H15A H 0.399012 0.008264 0.649500 0.053 Uiso 1 1 calc GR . . . .
H15B H 0.447014 0.072906 0.579938 0.053 Uiso 1 1 calc GR . . . .
H15C H 0.331641 0.128340 0.629106 0.053 Uiso 1 1 calc GR . . . .
C1 C 0.1122(3) 0.3634(2) 0.57139(15) 0.0299(5) Uani 1 1 d . . . . .
C5 C 0.4530(3) 0.7199(2) 0.52179(14) 0.0303(5) Uani 1 1 d D U . . .
F4X F 0.4319(13) 0.6432(13) 0.4464(6) 0.0362(17) Uani 0.421(17) 1 d D U P A 2
F5X F 0.3768(15) 0.8041(9) 0.5153(7) 0.056(2) Uani 0.421(17) 1 d D U P A 2
F6X F 0.6001(10) 0.7678(15) 0.5374(6) 0.065(3) Uani 0.421(17) 1 d D U P A 2

loop_
_atom_site_aniso_label
_atom_site_aniso_U_11
_atom_site_aniso_U_22
_atom_site_aniso_U_33
_atom_site_aniso_U_23
_atom_site_aniso_U_13
_atom_site_aniso_U_12
Rh1 0.01389(6) 0.01219(6) 0.01196(6) 0.00456(5) 0.00396(5) 0.00405(5)
Co1 0.01433(12) 0.01297(11) 0.01344(12) 0.00476(9) -0.00083(9) 0.00089(9)
O10 0.0163(6) 0.0142(6) 0.0119(6) 0.0042(5) 0.0039(5) 0.0016(5)
F11 0.0205(6) 0.0136(5) 0.0461(9) 0.0038(5) -0.0001(6) 0.0003(5)
O9 0.0141(6) 0.0165(6) 0.0142(6) 0.0049(5) 0.0029(5) 0.0044(5)
F9 0.0210(7) 0.0216(6) 0.0581(10) 0.0160(6) 0.0080(7) 0.0104(5)
O5 0.0205(7) 0.0187(7) 0.0220(7) 0.0075(5) 0.0096(6) 0.0101(5)
O7 0.0184(7) 0.0164(6) 0.0171(6) 0.0092(5) 0.0056(5) 0.0054(5)
O6 0.0241(7) 0.0143(6) 0.0174(7) 0.0033(5) 0.0034(6) 0.0012(5)
O4 0.0135(6) 0.0124(6) 0.0177(6) 0.0037(5) 0.0007(5) 0.0029(5)
O8 0.0124(6) 0.0149(6) 0.0142(6) 0.0052(5) 0.0038(5) 0.0026(5)
O1 0.0221(7) 0.0181(7) 0.0173(7) 0.0058(5) -0.0041(6) -0.0019(5)
F7 0.0340(9) 0.0516(10) 0.0775(13) 0.0320(9) 0.0367(9) 0.0216(8)
F8 0.0238(8) 0.0376(9) 0.0761(13) 0.0058(9) -0.0199(8) 0.0106(7)
O3 0.0145(6) 0.0172(6) 0.0280(8) 0.0091(6) 0.0012(6) 0.0012(5)
O2 0.0212(7) 0.0221(7) 0.0181(7) 0.0096(6) -0.0004(6) 0.0007(6)
F4 0.097(6) 0.039(3) 0.054(4) 0.012(3) 0.056(4) 0.015(4)
F10 0.0205(7) 0.0298(8) 0.1005(16) 0.0006(9) 0.0315(9) -0.0003(6)
F1 0.0268(8) 0.0590(12) 0.0597(12) -0.0008(9) 0.0083(8) -0.0091(8)
F12 0.0411(10) 0.0377(9) 0.0610(12) 0.0237(8) -0.0347(9) -0.0136(7)
F2 0.0393(10) 0.0231(8) 0.0820(14) 0.0002(8) -0.0111(9) -0.0048(7)
F5 0.049(3) 0.062(4) 0.068(4) 0.050(3) 0.007(2) 0.018(2)
F6 0.061(3) 0.038(2) 0.0295(19) 0.0183(16) 0.0040(17) -0.0144(19)
F3 0.0570(12) 0.0777(14) 0.0334(9) 0.0231(9) -0.0264(8) -0.0381(10)
C17 0.0197(9) 0.0151(8) 0.0142(8) 0.0054(6) 0.0037(7) 0.0019(7)
C9 0.0118(8) 0.0149(8) 0.0152(8) 0.0048(6) 0.0033(6) 0.0020(6)
C19 0.0145(8) 0.0142(8) 0.0189(9) 0.0041(7) 0.0051(7) 0.0024(6)
C22 0.0129(8) 0.0168(8) 0.0177(8) 0.0061(7) 0.0033(7) 0.0068(6)
C24 0.0168(8) 0.0171(8) 0.0166(8) 0.0063(7) 0.0079(7) 0.0053(7)
C18 0.0187(9) 0.0198(9) 0.0210(9) 0.0091(7) 0.0090(7) 0.0038(7)
C8 0.0139(8) 0.0134(8) 0.0234(9) 0.0077(7) 0.0031(7) 0.0033(6)
C7 0.0127(8) 0.0178(8) 0.0227(9) 0.0109(7) 0.0031(7) 0.0044(6)
C12 0.0348(12) 0.0198(9) 0.0244(10) 0.0101(8) 0.0159(9) 0.0135(8)
C23 0.0129(8) 0.0191(8) 0.0203(9) 0.0080(7) 0.0056(7) 0.0036(6)
C20 0.0156(9) 0.0240(10) 0.0362(12) 0.0125(9) 0.0098(9) 0.0070(7)
C21 0.0171(9) 0.0251(10) 0.0202(10) 0.0065(8) -0.0007(7) 0.0020(7)
C14 0.0381(12) 0.0156(9) 0.0173(9) 0.0052(7) 0.0064(9) 0.0047(8)
C25 0.0271(11) 0.0354(12) 0.0189(10) 0.0114(9) 0.0101(9) 0.0006(9)
C4 0.0250(10) 0.0243(10) 0.0175(9) 0.0100(8) 0.0010(8) 0.0027(8)
C11 0.0392(14) 0.0310(12) 0.0421(14) 0.0123(11) 0.0238(12) 0.0201(11)
C2 0.0220(10) 0.0215(9) 0.0173(9) 0.0037(7) -0.0023(8) -0.0009(8)
C10 0.0150(9) 0.0149(8) 0.0375(12) 0.0065(8) 0.0004(8) 0.0018(7)
C6 0.0136(9) 0.0229(10) 0.0458(14) 0.0136(10) 0.0030(9) 0.0045(8)
C16 0.0287(11) 0.0220(9) 0.0204(10) 0.0116(8) 0.0072(8) 0.0038(8)
C13 0.0440(14) 0.0217(10) 0.0231(11) 0.0027(8) 0.0115(10) 0.0129(10)
C3 0.0306(12) 0.0359(12) 0.0169(10) 0.0116(9) -0.0068(9) -0.0059(10)
C15 0.0479(16) 0.0199(10) 0.0278(12) -0.0036(9) -0.0005(11) 0.0004(10)
C1 0.0276(12) 0.0291(11) 0.0255(11) 0.0071(9) -0.0055(9) -0.0044(9)
C5 0.0402(13) 0.0296(11) 0.0182(10) 0.0103(8) 0.0014(9) -0.0016(10)
F4X 0.054(4) 0.035(3) 0.022(2) 0.0119(17) 0.014(2) 0.001(3)
F5X 0.118(6) 0.022(3) 0.048(4) 0.019(3) 0.044(4) 0.031(4)
F6X 0.054(3) 0.092(7) 0.035(3) 0.034(4) -0.007(3) -0.041(4)

loop_
_atom_type_symbol
_atom_type_description
_atom_type_scat_dispersion_real
_atom_type_scat_dispersion_imag
_atom_type_scat_source
C C 0.0033 0.0016 'International Tables Vol C Tables 4.2.6.8 and 6.1.1.4'
H H 0.0000 0.0000 'International Tables Vol C Tables 4.2.6.8 and 6.1.1.4'
Co Co 0.3494 0.9721 'International Tables Vol C Tables 4.2.6.8 and 6.1.1.4'
F F 0.0171 0.0103 'International Tables Vol C Tables 4.2.6.8 and 6.1.1.4'
O O 0.0106 0.0060 'International Tables Vol C Tables 4.2.6.8 and 6.1.1.4'
Rh Rh -1.1178 0.9187 'International Tables Vol C Tables 4.2.6.8 and 6.1.1.4'

loop_
_geom_angle_atom_site_label_1
_geom_angle_atom_site_label_2
_geom_angle_atom_site_label_3
_geom_angle
_geom_angle_site_symmetry_1
_geom_angle_site_symmetry_3
_geom_angle_publ_flag
O10 Rh1 O9 92.33(6) . . ?
O10 Rh1 O8 84.02(5) . . ?
O9 Rh1 O8 92.39(5) . . ?
O5 Rh1 O10 91.65(6) . . ?
O5 Rh1 O9 86.04(6) . . ?
O5 Rh1 O7 88.38(6) . . ?
O5 Rh1 O8 175.34(6) . . ?
O7 Rh1 O10 178.12(6) . . ?
O7 Rh1 O9 89.55(6) . . ?
O7 Rh1 O8 95.99(5) . . ?
O6 Rh1 O10 89.30(6) . . ?
O6 Rh1 O9 177.43(6) . . ?
O6 Rh1 O5 95.90(6) . . ?
O6 Rh1 O7 88.82(6) . . ?
O6 Rh1 O8 85.80(6) . . ?
O4 Co1 O10 82.16(5) . . ?
O4 Co1 O8 94.13(5) . . ?
O4 Co1 O3 85.47(6) . . ?
O4 Co1 O2 90.19(6) . . ?
O8 Co1 O10 75.84(5) . . ?
O1 Co1 O10 102.24(6) . . ?
O1 Co1 O4 175.60(6) . . ?
O1 Co1 O8 87.01(6) . . ?
O1 Co1 O3 90.13(6) . . ?
O1 Co1 O2 89.57(6) . . ?
O3 Co1 O10 167.51(6) . . ?
O3 Co1 O8 103.41(6) . . ?
O2 Co1 O10 93.28(6) . . ?
O2 Co1 O8 167.60(6) . . ?
O2 Co1 O3 88.50(6) . . ?
Rh1 O10 Co1 98.65(5) . . ?
C24 O10 Rh1 118.40(12) . . ?
C24 O10 Co1 118.44(11) . . ?
C22 O9 Rh1 120.55(13) . . ?
C12 O5 Rh1 121.87(15) . . ?
C17 O7 Rh1 120.73(12) . . ?
C14 O6 Rh1 121.57(15) . . ?
C9 O4 Co1 125.51(12) . . ?
Rh1 O8 Co1 101.30(6) . . ?
C19 O8 Rh1 120.37(12) . . ?
C19 O8 Co1 133.95(12) . . ?
C2 O1 Co1 124.78(14) . . ?
C7 O3 Co1 123.58(13) . . ?
C4 O2 Co1 124.42(14) . . ?
O7 C17 C18 127.21(17) . . ?
O7 C17 C16 114.94(18) . . ?
C18 C17 C16 117.85(18) . . ?
O4 C9 C8 128.14(17) . . ?
O4 C9 C10 113.13(16) . . ?
C8 C9 C10 118.67(17) . . ?
O8 C19 C18 125.19(18) . . ?
O8 C19 C20 115.41(17) . . ?
C18 C19 C20 119.40(17) . . ?
O9 C22 C23 125.49(18) . . ?
O9 C22 C21 115.48(17) . . ?
C23 C22 C21 119.02(17) . . ?
O10 C24 C23 125.33(17) . . ?
O10 C24 C25 114.09(18) . . ?
C23 C24 C25 120.51(18) . . ?
C17 C18 H18 115.7 . . ?
C19 C18 C17 128.58(18) . . ?
C19 C18 H18 115.7 . . ?
C9 C8 H8 119.9 . . ?
C9 C8 C7 120.21(17) . . ?
C7 C8 H8 119.9 . . ?
O3 C7 C8 128.49(18) . . ?
O3 C7 C6 114.19(17) . . ?
C8 C7 C6 117.17(17) . . ?
O5 C12 C11 113.6(2) . . ?
O5 C12 C13 126.4(2) . . ?
C13 C12 C11 120.0(2) . . ?
C22 C23 H23 116.8 . . ?
C24 C23 C22 126.33(18) . . ?
C24 C23 H23 116.8 . . ?
C19 C20 H20A 109.5 . . ?
C19 C20 H20C 109.5 . . ?
C19 C20 H20B 109.5 . . ?
H20A C20 H20C 109.5 . . ?
H20A C20 H20B 109.5 . . ?
H20C C20 H20B 109.5 . . ?
C22 C21 H21C 109.5 . . ?
C22 C21 H21B 109.5 . . ?
C22 C21 H21A 109.5 . . ?
H21C C21 H21B 109.5 . . ?
H21C C21 H21A 109.5 . . ?
H21B C21 H21A 109.5 . . ?
O6 C14 C13 126.8(2) . . ?
O6 C14 C15 114.0(2) . . ?
C13 C14 C15 119.2(2) . . ?
C24 C25 H25A 109.5 . . ?
C24 C25 H25C 109.5 . . ?
C24 C25 H25B 109.5 . . ?
H25A C25 H25C 109.5 . . ?
H25A C25 H25B 109.5 . . ?
H25C C25 H25B 109.5 . . ?
O2 C4 C3 128.5(2) . . ?
O2 C4 C5 115.12(19) . . ?
C3 C4 C5 116.37(19) . . ?
C12 C11 H11C 109.5 . . ?
C12 C11 H11B 109.5 . . ?
C12 C11 H11A 109.5 . . ?
H11C C11 H11B 109.5 . . ?
H11C C11 H11A 109.5 . . ?
H11B C11 H11A 109.5 . . ?
O1 C2 C3 128.7(2) . . ?
O1 C2 C1 113.13(19) . . ?
C3 C2 C1 118.12(19) . . ?
F11 C10 F12 107.6(2) . . ?
F11 C10 C9 113.80(17) . . ?
F10 C10 F11 107.07(18) . . ?
F10 C10 F12 107.6(2) . . ?
F10 C10 C9 110.38(19) . . ?
F12 C10 C9 110.22(18) . . ?
F9 C6 F7 106.8(2) . . ?
F9 C6 C7 113.50(17) . . ?
F7 C6 C7 108.86(18) . . ?
F8 C6 F9 107.9(2) . . ?
F8 C6 F7 107.5(2) . . ?
F8 C6 C7 112.0(2) . . ?
C17 C16 H16B 109.5 . . ?
C17 C16 H16C 109.5 . . ?
C17 C16 H16A 109.5 . . ?
H16B C16 H16C 109.5 . . ?
H16B C16 H16A 109.5 . . ?
H16C C16 H16A 109.5 . . ?
C12 C13 C14 127.2(2) . . ?
C12 C13 H13 116.4 . . ?
C14 C13 H13 116.4 . . ?
C4 C3 H3 118.9 . . ?
C2 C3 C4 122.1(2) . . ?
C2 C3 H3 118.9 . . ?
C14 C15 H15A 109.5 . . ?
C14 C15 H15B 109.5 . . ?
C14 C15 H15C 109.5 . . ?
H15A C15 H15B 109.5 . . ?
H15A C15 H15C 109.5 . . ?
H15B C15 H15C 109.5 . . ?
F1 C1 F3 106.5(2) . . ?
F1 C1 C2 110.5(2) . . ?
F2 C1 F1 106.2(2) . . ?
F2 C1 F3 108.0(2) . . ?
F2 C1 C2 111.6(2) . . ?
F3 C1 C2 113.7(2) . . ?
F4 C5 F5 106.8(6) . . ?
F4 C5 F6 111.5(5) . . ?
F4 C5 C4 113.0(6) . . ?
F5 C5 C4 109.6(4) . . ?
F6 C5 F5 103.1(4) . . ?
F6 C5 C4 112.3(3) . . ?
F4X C5 C4 111.5(6) . . ?
F4X C5 F6X 100.6(7) . . ?
F5X C5 C4 113.5(6) . . ?
F5X C5 F4X 107.3(8) . . ?
F5X C5 F6X 111.9(6) . . ?
F6X C5 C4 111.2(4) . . ?

loop_
_geom_bond_atom_site_label_1
_geom_bond_atom_site_label_2
_geom_bond_distance
_geom_bond_site_symmetry_2
_geom_bond_publ_flag
Rh1 O10 2.0085(13) . ?
Rh1 O9 2.0091(14) . ?
Rh1 O5 1.9846(14) . ?
Rh1 O7 1.9961(13) . ?
Rh1 O6 1.9829(15) . ?
Rh1 O8 2.0231(13) . ?
Co1 O10 2.2409(14) . ?
Co1 O4 2.0188(14) . ?
Co1 O8 2.1479(13) . ?
Co1 O1 2.0132(15) . ?
Co1 O3 2.1007(15) . ?
Co1 O2 2.0496(15) . ?
O10 C24 1.321(2) . ?
F11 C10 1.330(2) . ?
O9 C22 1.273(2) . ?
F9 C6 1.333(3) . ?
O5 C12 1.283(3) . ?
O7 C17 1.270(2) . ?
O6 C14 1.278(3) . ?
O4 C9 1.255(2) . ?
O8 C19 1.303(2) . ?
O1 C2 1.258(2) . ?
F7 C6 1.347(3) . ?
F8 C6 1.315(3) . ?
O3 C7 1.253(2) . ?
O2 C4 1.247(3) . ?
F4 C5 1.296(8) . ?
F10 C10 1.327(3) . ?
F1 C1 1.324(3) . ?
F12 C10 1.331(3) . ?
F2 C1 1.320(3) . ?
F5 C5 1.370(6) . ?
F6 C5 1.323(5) . ?
F3 C1 1.325(3) . ?
C17 C18 1.409(3) . ?
C17 C16 1.507(3) . ?
C9 C8 1.395(3) . ?
C9 C10 1.527(3) . ?
C19 C18 1.383(3) . ?
C19 C20 1.499(3) . ?
C22 C23 1.415(3) . ?
C22 C21 1.496(3) . ?
C24 C23 1.369(3) . ?
C24 C25 1.497(3) . ?
C18 H18 0.9500 . ?
C8 H8 0.9500 . ?
C8 C7 1.399(3) . ?
C7 C6 1.537(3) . ?
C12 C11 1.509(3) . ?
C12 C13 1.384(4) . ?
C23 H23 0.9500 . ?
C20 H20A 0.9800 . ?
C20 H20C 0.9800 . ?
C20 H20B 0.9800 . ?
C21 H21C 0.9800 . ?
C21 H21B 0.9800 . ?
C21 H21A 0.9800 . ?
C14 C13 1.397(4) . ?
C14 C15 1.504(3) . ?
C25 H25A 0.9800 . ?
C25 H25C 0.9800 . ?
C25 H25B 0.9800 . ?
C4 C3 1.396(3) . ?
C4 C5 1.536(3) . ?
C11 H11C 0.9800 . ?
C11 H11B 0.9800 . ?
C11 H11A 0.9800 . ?
C2 C3 1.389(3) . ?
C2 C1 1.534(3) . ?
C16 H16B 0.9800 . ?
C16 H16C 0.9800 . ?
C16 H16A 0.9800 . ?
C13 H13 0.9500 . ?
C3 H3 0.9500 . ?
C15 H15A 0.9800 . ?
C15 H15B 0.9800 . ?
C15 H15C 0.9800 . ?
C5 F4X 1.341(9) . ?
C5 F5X 1.248(9) . ?
C5 F6X 1.357(7) . ?

loop_
_smtbx_masks_void_nr
_smtbx_masks_void_average_x
_smtbx_masks_void_average_y
_smtbx_masks_void_average_z
_smtbx_masks_void_volume
_smtbx_masks_void_count_electrons
_smtbx_masks_void_content
1 0.000 0.000 0.500 108.6 0.0 ?
